data_2229395
loop_
_publ_author_name
'Aazam, E. S.'
'Ng, Seik Weng'
'Tiekink, Edward R. T.'

_publ_section_title
;
 (Dimethyl
 sulfoxide-\k<i>O</i>){4,4',6,6'-tetra-<i>tert</i>-butyl-2,2'-[1,2-dicyanoethene-1,2-diylbis(nitrilomethylidyne)]diphenolato-\k^4^<i>O</i>,<i>N</i>,<i>N</i>',<i>O</i>'}zinc(II)
 acetonitrile monosolvate
;
_journal_coeditor_code HB5794
_journal_issue 3
_journal_name_full 'Acta Crystallographica Section E'
_journal_page_first m314
_journal_page_last m315
_journal_paper_doi 10.1107/S160053681100359X
_journal_volume 67
_journal_year 2011
_chemical_formula_iupac '[Zn (C34 H42 N4 O2) (C2 H6 O S)], C2 H3 N'
_chemical_formula_moiety 'C36 H48 N4 O3 S Zn, C2 H3 N'
_chemical_formula_sum 'C38 H51 N5 O3 S Zn'
_chemical_formula_weight 723.27
_chemical_name_systematic
;
(Dimethyl
sulfoxide-\k<i>O</i>){4,4',6,6'-tetra-<i>tert</i>-butyl-2,2'-[1,2-
dicyanoethene-1,2-diylbis(nitrilomethylidyne)]diphenolato-
\k^4^<i>O</i>,<i>N</i>,<i>N</i>',<i>O</i>'}zinc(II)
acetonitrile monosolvate
;
_space_group_IT_number 14
_symmetry_cell_setting monoclinic
_symmetry_space_group_name_Hall '-P 2yn'
_symmetry_space_group_name_H-M 'P 1 21/n 1'
_atom_sites_solution_hydrogens geom
_atom_sites_solution_primary direct
_atom_sites_solution_secondary difmap
_audit_creation_method SHELXL-97
_cell_angle_alpha 90
_cell_angle_beta 92.4391(8)
_cell_angle_gamma 90
_cell_formula_units_Z 4
_cell_length_a 12.3288(7)
_cell_length_b 17.7043(9)
_cell_length_c 17.3932(9)
_cell_measurement_reflns_used 9906
_cell_measurement_temperature 100(2)
_cell_measurement_theta_max 28.3
_cell_measurement_theta_min 2.3
_cell_volume 3793.0(3)
_computing_cell_refinement 'SAINT (Bruker, 2008)'
_computing_data_collection 'APEX2 (Bruker, 2008)'
_computing_data_reduction 'SAINT (Bruker, 2008)'
_computing_molecular_graphics 'ORTEP-3 (Farrugia, 1997), DIAMOND (Brandenburg, 2006)'
_computing_publication_material 'publCIF (Westrip, 2010) and PLATON (Spek, 2009)'
_computing_structure_refinement 'SHELXL97 (Sheldrick, 2008)'
_computing_structure_solution 'SHELXS97 (Sheldrick, 2008)'
_diffrn_ambient_temperature 100(2)
_diffrn_measured_fraction_theta_full 0.999
_diffrn_measured_fraction_theta_max 0.999
_diffrn_measurement_device_type 'Bruker SMART APEX CCD'
_diffrn_measurement_method \w
_diffrn_radiation_monochromator graphite
_diffrn_radiation_source 'fine-focus sealed tube'
_diffrn_radiation_type MoK\a
_diffrn_radiation_wavelength 0.71073
_diffrn_reflns_av_R_equivalents 0.041
_diffrn_reflns_av_sigmaI/netI 0.038
_diffrn_reflns_limit_h_max 16
_diffrn_reflns_limit_h_min -16
_diffrn_reflns_limit_k_max 23
_diffrn_reflns_limit_k_min -23
_diffrn_reflns_limit_l_max 22
_diffrn_reflns_limit_l_min -22
_diffrn_reflns_number 35700
_diffrn_reflns_theta_full 27.5
_diffrn_reflns_theta_max 27.5
_diffrn_reflns_theta_min 2.3
_diffrn_standards_decay_% 0
_diffrn_standards_interval_count 0
_diffrn_standards_interval_time 0
_diffrn_standards_number 0
_exptl_absorpt_coefficient_mu 0.744
_exptl_absorpt_correction_T_max 0.746
_exptl_absorpt_correction_T_min 0.603
_exptl_absorpt_correction_type multi-scan
_exptl_absorpt_process_details '(SADABS; Sheldrick, 1996)'
_exptl_crystal_colour purple
_exptl_crystal_density_diffrn 1.267
_exptl_crystal_density_method 'not measured'
_exptl_crystal_description block
_exptl_crystal_F_000 1536
_exptl_crystal_size_max 0.45
_exptl_crystal_size_mid 0.30
_exptl_crystal_size_min 0.10
_refine_diff_density_max 0.56
_refine_diff_density_min -0.29
_refine_ls_goodness_of_fit_ref 1.022
_refine_ls_hydrogen_treatment constr
_refine_ls_matrix_type full
_refine_ls_number_parameters 448
_refine_ls_number_reflns 8699
_refine_ls_number_restraints 0
_refine_ls_restrained_S_all 1.022
_refine_ls_R_factor_all 0.043
_refine_ls_R_factor_gt 0.032
_refine_ls_shift/su_max 0.002
_refine_ls_shift/su_mean 0.000
_refine_ls_structure_factor_coef Fsqd
_refine_ls_weighting_details 'calc w=1/[\s^2^(Fo^2^)+(0.036P)^2^+1.6768P] where P=(Fo^2^+2Fc^2^)/3'
_refine_ls_weighting_scheme calc
_refine_ls_wR_factor_gt 0.075
_refine_ls_wR_factor_ref 0.080
_reflns_number_gt 7157
_reflns_number_total 8699
_reflns_threshold_expression I>2\s(I)
_cod_data_source_file hb5794.cif
_cod_data_source_block I
_cod_original_sg_symbol_H-M 'P 21/n'
_cod_database_code 2229395
_cod_database_fobs_code 2229395

loop_
_symmetry_equiv_pos_as_xyz
'x, y, z'
'-x+1/2, y+1/2, -z+1/2'
'-x, -y, -z'
'x-1/2, -y-1/2, z-1/2'

loop_
_atom_site_type_symbol
_atom_site_label
_atom_site_fract_x
_atom_site_fract_y
_atom_site_fract_z
_atom_site_U_iso_or_equiv
_atom_site_adp_type
_atom_site_calc_flag
_atom_site_refinement_flags
_atom_site_occupancy
_atom_site_disorder_assembly
_atom_site_disorder_group
Zn Zn 0.516854(14) 0.654898(11) 0.558637(10) 0.01242(6) Uani d . 1 . .
S S1 0.41362(3) 0.82176(2) 0.50384(2) 0.01635(9) Uani d . 1 . .
O O1 0.63893(9) 0.70123(7) 0.61554(7) 0.0184(3) Uani d . 1 . .
O O2 0.44436(9) 0.61428(7) 0.64636(6) 0.0167(2) Uani d . 1 . .
O O3 0.41323(9) 0.73722(7) 0.51757(7) 0.0198(3) Uani d . 1 . .
N N1 0.61797(11) 0.64054(7) 0.46602(8) 0.0129(3) Uani d . 1 . .
N N2 0.42744(10) 0.57668(7) 0.49091(7) 0.0121(3) Uani d . 1 . .
N N3 0.64563(12) 0.60956(9) 0.27021(9) 0.0224(3) Uani d . 1 . .
N N4 0.34261(12) 0.51244(9) 0.30973(9) 0.0221(3) Uani d . 1 . .
N N5 0.63439(16) 1.00678(11) 0.54854(14) 0.0500(6) Uani d . 1 . .
C C1 0.73798(13) 0.71491(9) 0.59846(9) 0.0133(3) Uani d . 1 . .
C C2 0.81352(12) 0.74304(9) 0.65753(9) 0.0127(3) Uani d . 1 . .
C C3 0.91590(13) 0.76392(9) 0.63645(9) 0.0136(3) Uani d . 1 . .
H H3 0.9635 0.7851 0.6751 0.016 Uiso calc R 1 . .
C C4 0.95562(12) 0.75609(9) 0.56135(9) 0.0128(3) Uani d . 1 . .
C C5 0.88612(12) 0.72505(9) 0.50676(9) 0.0129(3) Uani d . 1 . .
H H5 0.9107 0.7177 0.4563 0.015 Uiso calc R 1 . .
C C6 0.77787(12) 0.70320(9) 0.52280(9) 0.0130(3) Uani d . 1 . .
C C7 0.78027(12) 0.74618(9) 0.74153(9) 0.0138(3) Uani d . 1 . .
C C8 0.87537(14) 0.77112(11) 0.79528(10) 0.0212(4) Uani d . 1 . .
H H8A 0.9355 0.7353 0.7914 0.032 Uiso calc R 1 . .
H H8B 0.8520 0.7724 0.8484 0.032 Uiso calc R 1 . .
H H8C 0.8994 0.8216 0.7804 0.032 Uiso calc R 1 . .
C C9 0.68745(14) 0.80283(10) 0.75108(10) 0.0206(4) Uani d . 1 . .
H H9A 0.6683 0.8044 0.8052 0.031 Uiso calc R 1 . .
H H9B 0.6240 0.7871 0.7191 0.031 Uiso calc R 1 . .
H H9C 0.7108 0.8531 0.7350 0.031 Uiso calc R 1 . .
C C10 0.74430(15) 0.66745(10) 0.76792(10) 0.0211(4) Uani d . 1 . .
H H10A 0.8033 0.6312 0.7613 0.032 Uiso calc R 1 . .
H H10B 0.6801 0.6515 0.7370 0.032 Uiso calc R 1 . .
H H10C 0.7266 0.6695 0.8223 0.032 Uiso calc R 1 . .
C C11 1.07286(13) 0.77942(9) 0.54726(9) 0.0148(3) Uani d . 1 . .
C C12 1.08302(14) 0.86593(10) 0.55278(11) 0.0221(4) Uani d . 1 . .
H H12A 1.0340 0.8894 0.5140 0.033 Uiso calc R 1 . .
H H12B 1.1580 0.8809 0.5437 0.033 Uiso calc R 1 . .
H H12C 1.0636 0.8826 0.6042 0.033 Uiso calc R 1 . .
C C13 1.10819(14) 0.75406(11) 0.46817(10) 0.0226(4) Uani d . 1 . .
H H13A 1.0609 0.7773 0.4281 0.034 Uiso calc R 1 . .
H H13B 1.1029 0.6989 0.4643 0.034 Uiso calc R 1 . .
H H13C 1.1834 0.7697 0.4614 0.034 Uiso calc R 1 . .
C C14 1.15020(13) 0.74290(10) 0.60857(10) 0.0186(4) Uani d . 1 . .
H H14A 1.1375 0.6883 0.6098 0.028 Uiso calc R 1 . .
H H14B 1.1367 0.7645 0.6591 0.028 Uiso calc R 1 . .
H H14C 1.2256 0.7527 0.5958 0.028 Uiso calc R 1 . .
C C15 0.71711(12) 0.66741(9) 0.46187(9) 0.0131(3) Uani d . 1 . .
H H15 0.7509 0.6624 0.4141 0.016 Uiso calc R 1 . .
C C16 0.56431(13) 0.60475(9) 0.40459(9) 0.0122(3) Uani d . 1 . .
C C17 0.60834(13) 0.60514(9) 0.32927(9) 0.0140(3) Uani d . 1 . .
C C18 0.46527(12) 0.57224(9) 0.41737(9) 0.0119(3) Uani d . 1 . .
C C19 0.40078(13) 0.53784(9) 0.35600(9) 0.0141(3) Uani d . 1 . .
C C20 0.33269(12) 0.55019(9) 0.50908(9) 0.0130(3) Uani d . 1 . .
H H20 0.2899 0.5258 0.4697 0.016 Uiso calc R 1 . .
C C21 0.28904(12) 0.55523(9) 0.58319(9) 0.0122(3) Uani d . 1 . .
C C22 0.18261(13) 0.52592(9) 0.59065(9) 0.0144(3) Uani d . 1 . .
H H22 0.1463 0.5038 0.5469 0.017 Uiso calc R 1 . .
C C23 0.13077(13) 0.52844(9) 0.65864(9) 0.0139(3) Uani d . 1 . .
C C24 0.18870(13) 0.56085(9) 0.72222(10) 0.0153(3) Uani d . 1 . .
H H24 0.1538 0.5625 0.7699 0.018 Uiso calc R 1 . .
C C25 0.29211(13) 0.59022(9) 0.72021(9) 0.0143(3) Uani d . 1 . .
C C26 0.34663(13) 0.58787(9) 0.64890(9) 0.0137(3) Uani d . 1 . .
C C27 0.01364(13) 0.50025(10) 0.66406(10) 0.0170(3) Uani d . 1 . .
C C28 0.00085(18) 0.42155(12) 0.63012(14) 0.0377(5) Uani d . 1 . .
H H28A 0.0470 0.3861 0.6599 0.056 Uiso calc R 1 . .
H H28B 0.0225 0.4220 0.5766 0.056 Uiso calc R 1 . .
H H28C -0.0752 0.4057 0.6320 0.056 Uiso calc R 1 . .
C C29 -0.02449(15) 0.49953(13) 0.74654(11) 0.0312(5) Uani d . 1 . .
H H29A 0.0230 0.4666 0.7783 0.047 Uiso calc R 1 . .
H H29B -0.0992 0.4806 0.7468 0.047 Uiso calc R 1 . .
H H29C -0.0217 0.5509 0.7675 0.047 Uiso calc R 1 . .
C C30 -0.06285(15) 0.55409(12) 0.61742(12) 0.0287(4) Uani d . 1 . .
H H30A -0.1381 0.5372 0.6214 0.043 Uiso calc R 1 . .
H H30B -0.0437 0.5538 0.5633 0.043 Uiso calc R 1 . .
H H30C -0.0552 0.6054 0.6380 0.043 Uiso calc R 1 . .
C C31 0.34962(14) 0.62514(10) 0.79195(10) 0.0175(3) Uani d . 1 . .
C C32 0.27723(16) 0.62444(13) 0.86125(11) 0.0293(4) Uani d . 1 . .
H H32A 0.2104 0.6527 0.8487 0.044 Uiso calc R 1 . .
H H32B 0.3159 0.6480 0.9054 0.044 Uiso calc R 1 . .
H H32C 0.2590 0.5722 0.8740 0.044 Uiso calc R 1 . .
C C33 0.45222(14) 0.57956(10) 0.81404(10) 0.0213(4) Uani d . 1 . .
H H33A 0.4881 0.6017 0.8601 0.032 Uiso calc R 1 . .
H H33B 0.5018 0.5808 0.7715 0.032 Uiso calc R 1 . .
H H33C 0.4322 0.5271 0.8246 0.032 Uiso calc R 1 . .
C C34 0.37892(15) 0.70810(10) 0.77625(11) 0.0227(4) Uani d . 1 . .
H H34A 0.3126 0.7366 0.7629 0.034 Uiso calc R 1 . .
H H34B 0.4280 0.7105 0.7335 0.034 Uiso calc R 1 . .
H H34C 0.4147 0.7300 0.8224 0.034 Uiso calc R 1 . .
C C35 0.44163(17) 0.86449(11) 0.59519(11) 0.0272(4) Uani d . 1 . .
H H35A 0.3795 0.8573 0.6277 0.041 Uiso calc R 1 . .
H H35B 0.4546 0.9186 0.5883 0.041 Uiso calc R 1 . .
H H35C 0.5062 0.8411 0.6198 0.041 Uiso calc R 1 . .
C C36 0.53942(15) 0.84257(11) 0.46161(12) 0.0260(4) Uani d . 1 . .
H H36A 0.5411 0.8186 0.4109 0.039 Uiso calc R 1 . .
H H36B 0.5994 0.8232 0.4947 0.039 Uiso calc R 1 . .
H H36C 0.5469 0.8974 0.4560 0.039 Uiso calc R 1 . .
C C37 0.71611(16) 0.99001(11) 0.57521(12) 0.0284(4) Uani d . 1 . .
C C38 0.82087(17) 0.96856(14) 0.60957(14) 0.0398(5) Uani d . 1 . .
H H38A 0.8254 0.9844 0.6636 0.060 Uiso calc R 1 . .
H H38B 0.8786 0.9932 0.5818 0.060 Uiso calc R 1 . .
H H38C 0.8294 0.9136 0.6066 0.060 Uiso calc R 1 . .

loop_
_atom_site_aniso_label
_atom_site_aniso_U_11
_atom_site_aniso_U_22
_atom_site_aniso_U_33
_atom_site_aniso_U_12
_atom_site_aniso_U_13
_atom_site_aniso_U_23
Zn 0.01068(9) 0.01551(10) 0.01115(10) -0.00142(7) 0.00141(7) -0.00244(7)
S1 0.01486(19) 0.0156(2) 0.0185(2) -0.00009(15) -0.00009(15) -0.00080(16)
O1 0.0123(6) 0.0290(7) 0.0141(6) -0.0051(5) 0.0029(4) -0.0070(5)
O2 0.0122(5) 0.0260(7) 0.0120(6) -0.0043(5) 0.0008(4) 0.0004(5)
O3 0.0160(6) 0.0143(6) 0.0291(7) 0.0003(5) -0.0007(5) -0.0002(5)
N1 0.0125(6) 0.0148(7) 0.0112(7) 0.0002(5) -0.0010(5) -0.0006(5)
N2 0.0133(6) 0.0126(7) 0.0105(7) 0.0012(5) 0.0014(5) 0.0003(5)
N3 0.0248(8) 0.0260(8) 0.0167(8) -0.0025(6) 0.0036(6) -0.0005(6)
N4 0.0203(8) 0.0251(8) 0.0207(8) -0.0033(6) -0.0005(6) -0.0046(6)
N5 0.0405(11) 0.0296(11) 0.0778(16) -0.0031(9) -0.0226(11) 0.0054(10)
C1 0.0124(7) 0.0145(8) 0.0130(8) 0.0003(6) 0.0007(6) -0.0011(6)
C2 0.0135(7) 0.0121(8) 0.0125(8) 0.0012(6) 0.0002(6) -0.0018(6)
C3 0.0139(7) 0.0134(8) 0.0132(8) -0.0004(6) -0.0015(6) -0.0020(6)
C4 0.0120(7) 0.0132(8) 0.0131(8) 0.0007(6) 0.0014(6) 0.0019(6)
C5 0.0129(7) 0.0150(8) 0.0109(8) 0.0023(6) 0.0018(6) 0.0013(6)
C6 0.0126(7) 0.0141(8) 0.0122(8) 0.0004(6) 0.0002(6) 0.0006(6)
C7 0.0135(8) 0.0169(8) 0.0113(8) 0.0004(6) 0.0013(6) -0.0024(6)
C8 0.0187(9) 0.0323(10) 0.0125(8) -0.0032(7) -0.0005(7) -0.0052(7)
C9 0.0215(9) 0.0236(10) 0.0169(9) 0.0038(7) 0.0037(7) -0.0046(7)
C10 0.0271(9) 0.0213(9) 0.0154(9) -0.0026(7) 0.0060(7) 0.0006(7)
C11 0.0118(7) 0.0191(8) 0.0135(8) -0.0022(6) 0.0020(6) 0.0004(7)
C12 0.0181(8) 0.0208(9) 0.0274(10) -0.0044(7) 0.0011(7) 0.0040(8)
C13 0.0136(8) 0.0375(11) 0.0171(9) -0.0064(7) 0.0040(7) -0.0040(8)
C14 0.0124(8) 0.0231(9) 0.0203(9) 0.0004(7) 0.0017(7) 0.0024(7)
C15 0.0135(7) 0.0147(8) 0.0112(8) 0.0020(6) 0.0017(6) 0.0010(6)
C16 0.0144(7) 0.0121(8) 0.0100(8) 0.0020(6) 0.0001(6) -0.0003(6)
C17 0.0127(7) 0.0145(8) 0.0146(8) -0.0008(6) -0.0014(6) -0.0007(6)
C18 0.0138(7) 0.0110(8) 0.0108(7) 0.0013(6) 0.0000(6) 0.0005(6)
C19 0.0139(7) 0.0149(8) 0.0138(8) 0.0007(6) 0.0033(6) 0.0002(6)
C20 0.0144(7) 0.0108(8) 0.0138(8) 0.0004(6) -0.0010(6) -0.0010(6)
C21 0.0125(7) 0.0118(8) 0.0125(8) 0.0010(6) 0.0009(6) 0.0011(6)
C22 0.0150(8) 0.0135(8) 0.0145(8) -0.0008(6) -0.0003(6) 0.0001(6)
C23 0.0131(7) 0.0126(8) 0.0162(8) 0.0002(6) 0.0018(6) 0.0029(6)
C24 0.0167(8) 0.0166(8) 0.0129(8) 0.0007(6) 0.0038(6) -0.0003(6)
C25 0.0160(8) 0.0149(8) 0.0118(8) 0.0017(6) 0.0005(6) 0.0001(6)
C26 0.0136(7) 0.0134(8) 0.0140(8) 0.0013(6) -0.0006(6) 0.0022(6)
C27 0.0166(8) 0.0175(9) 0.0172(8) -0.0054(6) 0.0055(6) -0.0020(7)
C28 0.0358(12) 0.0261(11) 0.0527(14) -0.0109(9) 0.0218(10) -0.0110(10)
C29 0.0212(9) 0.0500(13) 0.0228(10) -0.0085(9) 0.0055(8) 0.0026(9)
C30 0.0181(9) 0.0363(12) 0.0316(11) -0.0033(8) -0.0012(8) 0.0057(9)
C31 0.0181(8) 0.0221(9) 0.0125(8) -0.0027(7) 0.0018(6) -0.0027(7)
C32 0.0260(10) 0.0454(12) 0.0168(9) -0.0096(9) 0.0045(8) -0.0105(9)
C33 0.0236(9) 0.0263(10) 0.0136(8) -0.0007(7) -0.0037(7) 0.0002(7)
C34 0.0257(9) 0.0225(9) 0.0196(9) -0.0002(7) -0.0022(7) -0.0049(7)
C35 0.0344(11) 0.0256(10) 0.0215(10) -0.0044(8) 0.0019(8) -0.0061(8)
C36 0.0213(9) 0.0274(10) 0.0300(10) -0.0052(8) 0.0092(8) -0.0012(8)
C37 0.0312(11) 0.0192(10) 0.0345(11) -0.0027(8) -0.0034(9) 0.0023(8)
C38 0.0298(11) 0.0479(14) 0.0412(13) 0.0011(10) -0.0056(10) 0.0119(11)

loop_
_atom_type_symbol
_atom_type_description
_atom_type_scat_dispersion_real
_atom_type_scat_dispersion_imag
_atom_type_scat_source
C C 0.0033 0.0016 'International Tables Vol C Tables 4.2.6.8 and 6.1.1.4'
H H 0.0000 0.0000 'International Tables Vol C Tables 4.2.6.8 and 6.1.1.4'
N N 0.0061 0.0033 'International Tables Vol C Tables 4.2.6.8 and 6.1.1.4'
O O 0.0106 0.0060 'International Tables Vol C Tables 4.2.6.8 and 6.1.1.4'
S S 0.1246 0.1234 'International Tables Vol C Tables 4.2.6.8 and 6.1.1.4'
Zn Zn 0.2839 1.4301 'International Tables Vol C Tables 4.2.6.8 and 6.1.1.4'

loop_
_geom_angle_atom_site_label_1
_geom_angle_atom_site_label_2
_geom_angle_atom_site_label_3
_geom_angle_site_symmetry_1
_geom_angle_site_symmetry_3
_geom_angle
_geom_angle_publ_flag
O2 Zn O1 . . 97.38(5) ?
O2 Zn O3 . . 103.71(5) ?
O1 Zn O3 . . 109.57(5) ?
O2 Zn N1 . . 150.43(5) ?
O1 Zn N1 . . 88.26(5) ?
O3 Zn N1 . . 101.60(5) ?
O2 Zn N2 . . 87.04(5) ?
O1 Zn N2 . . 159.88(5) ?
O3 Zn N2 . . 88.21(5) ?
N1 Zn N2 . . 78.69(5) ?
O3 S1 C35 . . 106.31(8) ?
O3 S1 C36 . . 106.12(8) ?
C35 S1 C36 . . 98.09(9) ?
C1 O1 Zn . . 132.84(10) ?
C26 O2 Zn . . 128.42(10) ?
S1 O3 Zn . . 138.77(7) ?
C15 N1 C16 . . 122.47(14) ?
C15 N1 Zn . . 125.65(11) ?
C16 N1 Zn . . 111.62(10) ?
C20 N2 C18 . . 122.86(14) ?
C20 N2 Zn . . 123.57(11) ?
C18 N2 Zn . . 111.52(10) ?
O1 C1 C6 . . 123.11(14) ?
O1 C1 C2 . . 119.20(14) ?
C6 C1 C2 . . 117.68(14) ?
C3 C2 C1 . . 118.19(14) ?
C3 C2 C7 . . 121.84(14) ?
C1 C2 C7 . . 119.93(14) ?
C2 C3 C4 . . 124.96(15) ?
C2 C3 H3 . . 117.5 ?
C4 C3 H3 . . 117.5 ?
C5 C4 C3 . . 116.58(14) ?
C5 C4 C11 . . 124.38(14) ?
C3 C4 C11 . . 119.00(14) ?
C4 C5 C6 . . 122.44(15) ?
C4 C5 H5 . . 118.8 ?
C6 C5 H5 . . 118.8 ?
C15 C6 C5 . . 116.26(14) ?
C15 C6 C1 . . 123.81(14) ?
C5 C6 C1 . . 119.87(14) ?
C8 C7 C2 . . 111.26(13) ?
C8 C7 C9 . . 107.46(14) ?
C2 C7 C9 . . 110.91(13) ?
C8 C7 C10 . . 107.55(14) ?
C2 C7 C10 . . 110.07(13) ?
C9 C7 C10 . . 109.50(14) ?
C7 C8 H8A . . 109.5 ?
C7 C8 H8B . . 109.5 ?
H8A C8 H8B . . 109.5 ?
C7 C8 H8C . . 109.5 ?
H8A C8 H8C . . 109.5 ?
H8B C8 H8C . . 109.5 ?
C7 C9 H9A . . 109.5 ?
C7 C9 H9B . . 109.5 ?
H9A C9 H9B . . 109.5 ?
C7 C9 H9C . . 109.5 ?
H9A C9 H9C . . 109.5 ?
H9B C9 H9C . . 109.5 ?
C7 C10 H10A . . 109.5 ?
C7 C10 H10B . . 109.5 ?
H10A C10 H10B . . 109.5 ?
C7 C10 H10C . . 109.5 ?
H10A C10 H10C . . 109.5 ?
H10B C10 H10C . . 109.5 ?
C13 C11 C4 . . 111.82(13) ?
C13 C11 C12 . . 108.83(14) ?
C4 C11 C12 . . 109.44(13) ?
C13 C11 C14 . . 107.92(14) ?
C4 C11 C14 . . 109.64(13) ?
C12 C11 C14 . . 109.13(14) ?
C11 C12 H12A . . 109.5 ?
C11 C12 H12B . . 109.5 ?
H12A C12 H12B . . 109.5 ?
C11 C12 H12C . . 109.5 ?
H12A C12 H12C . . 109.5 ?
H12B C12 H12C . . 109.5 ?
C11 C13 H13A . . 109.5 ?
C11 C13 H13B . . 109.5 ?
H13A C13 H13B . . 109.5 ?
C11 C13 H13C . . 109.5 ?
H13A C13 H13C . . 109.5 ?
H13B C13 H13C . . 109.5 ?
C11 C14 H14A . . 109.5 ?
C11 C14 H14B . . 109.5 ?
H14A C14 H14B . . 109.5 ?
C11 C14 H14C . . 109.5 ?
H14A C14 H14C . . 109.5 ?
H14B C14 H14C . . 109.5 ?
N1 C15 C6 . . 125.57(15) ?
N1 C15 H15 . . 117.2 ?
C6 C15 H15 . . 117.2 ?
C18 C16 N1 . . 117.67(14) ?
C18 C16 C17 . . 121.36(14) ?
N1 C16 C17 . . 120.90(14) ?
N3 C17 C16 . . 176.04(18) ?
C16 C18 N2 . . 117.53(14) ?
C16 C18 C19 . . 121.55(14) ?
N2 C18 C19 . . 120.86(14) ?
N4 C19 C18 . . 174.84(17) ?
N2 C20 C21 . . 124.94(14) ?
N2 C20 H20 . . 117.5 ?
C21 C20 H20 . . 117.5 ?
C20 C21 C22 . . 116.52(14) ?
C20 C21 C26 . . 123.51(14) ?
C22 C21 C26 . . 119.97(14) ?
C23 C22 C21 . . 122.24(15) ?
C23 C22 H22 . . 118.9 ?
C21 C22 H22 . . 118.9 ?
C22 C23 C24 . . 116.77(15) ?
C22 C23 C27 . . 121.18(15) ?
C24 C23 C27 . . 122.00(14) ?
C25 C24 C23 . . 124.81(15) ?
C25 C24 H24 . . 117.6 ?
C23 C24 H24 . . 117.6 ?
C24 C25 C26 . . 118.56(15) ?
C24 C25 C31 . . 121.73(14) ?
C26 C25 C31 . . 119.71(14) ?
O2 C26 C25 . . 119.29(14) ?
O2 C26 C21 . . 123.08(14) ?
C25 C26 C21 . . 117.63(14) ?
C28 C27 C29 . . 109.03(16) ?
C28 C27 C23 . . 110.91(15) ?
C29 C27 C23 . . 112.83(14) ?
C28 C27 C30 . . 108.11(16) ?
C29 C27 C30 . . 107.01(15) ?
C23 C27 C30 . . 108.77(14) ?
C27 C28 H28A . . 109.5 ?
C27 C28 H28B . . 109.5 ?
H28A C28 H28B . . 109.5 ?
C27 C28 H28C . . 109.5 ?
H28A C28 H28C . . 109.5 ?
H28B C28 H28C . . 109.5 ?
C27 C29 H29A . . 109.5 ?
C27 C29 H29B . . 109.5 ?
H29A C29 H29B . . 109.5 ?
C27 C29 H29C . . 109.5 ?
H29A C29 H29C . . 109.5 ?
H29B C29 H29C . . 109.5 ?
C27 C30 H30A . . 109.5 ?
C27 C30 H30B . . 109.5 ?
H30A C30 H30B . . 109.5 ?
C27 C30 H30C . . 109.5 ?
H30A C30 H30C . . 109.5 ?
H30B C30 H30C . . 109.5 ?
C32 C31 C33 . . 107.50(15) ?
C32 C31 C25 . . 111.81(14) ?
C33 C31 C25 . . 109.75(14) ?
C32 C31 C34 . . 107.25(15) ?
C33 C31 C34 . . 110.41(14) ?
C25 C31 C34 . . 110.06(14) ?
C31 C32 H32A . . 109.5 ?
C31 C32 H32B . . 109.5 ?
H32A C32 H32B . . 109.5 ?
C31 C32 H32C . . 109.5 ?
H32A C32 H32C . . 109.5 ?
H32B C32 H32C . . 109.5 ?
C31 C33 H33A . . 109.5 ?
C31 C33 H33B . . 109.5 ?
H33A C33 H33B . . 109.5 ?
C31 C33 H33C . . 109.5 ?
H33A C33 H33C . . 109.5 ?
H33B C33 H33C . . 109.5 ?
C31 C34 H34A . . 109.5 ?
C31 C34 H34B . . 109.5 ?
H34A C34 H34B . . 109.5 ?
C31 C34 H34C . . 109.5 ?
H34A C34 H34C . . 109.5 ?
H34B C34 H34C . . 109.5 ?
S1 C35 H35A . . 109.5 ?
S1 C35 H35B . . 109.5 ?
H35A C35 H35B . . 109.5 ?
S1 C35 H35C . . 109.5 ?
H35A C35 H35C . . 109.5 ?
H35B C35 H35C . . 109.5 ?
S1 C36 H36A . . 109.5 ?
S1 C36 H36B . . 109.5 ?
H36A C36 H36B . . 109.5 ?
S1 C36 H36C . . 109.5 ?
H36A C36 H36C . . 109.5 ?
H36B C36 H36C . . 109.5 ?
N5 C37 C38 . . 179.9(3) ?
C37 C38 H38A . . 109.5 ?
C37 C38 H38B . . 109.5 ?
H38A C38 H38B . . 109.5 ?
C37 C38 H38C . . 109.5 ?
H38A C38 H38C . . 109.5 ?
H38B C38 H38C . . 109.5 ?

loop_
_geom_bond_atom_site_label_1
_geom_bond_atom_site_label_2
_geom_bond_site_symmetry_2
_geom_bond_distance
_geom_bond_publ_flag
Zn O1 . 1.9470(11) y
Zn O2 . 1.9390(11) y
Zn O3 . 2.0467(12) y
Zn N1 . 2.0939(14) y
Zn N2 . 2.1001(13) y
S1 O3 . 1.5155(12) ?
S1 C35 . 1.7803(19) ?
S1 C36 . 1.7826(18) ?
O1 C1 . 1.2919(19) ?
O2 C26 . 1.2950(19) ?
N1 C15 . 1.317(2) ?
N1 C16 . 1.386(2) ?
N2 C20 . 1.310(2) ?
N2 C18 . 1.382(2) ?
N3 C17 . 1.146(2) ?
N4 C19 . 1.147(2) ?
N5 C37 . 1.131(3) ?
C1 C6 . 1.439(2) ?
C1 C2 . 1.446(2) ?
C2 C3 . 1.380(2) ?
C2 C7 . 1.535(2) ?
C3 C4 . 1.421(2) ?
C3 H3 . 0.9500 ?
C4 C5 . 1.367(2) ?
C4 C11 . 1.533(2) ?
C5 C6 . 1.428(2) ?
C5 H5 . 0.9500 ?
C6 C15 . 1.421(2) ?
C7 C8 . 1.533(2) ?
C7 C9 . 1.536(2) ?
C7 C10 . 1.539(2) ?
C8 H8A . 0.9800 ?
C8 H8B . 0.9800 ?
C8 H8C . 0.9800 ?
C9 H9A . 0.9800 ?
C9 H9B . 0.9800 ?
C9 H9C . 0.9800 ?
C10 H10A . 0.9800 ?
C10 H10B . 0.9800 ?
C10 H10C . 0.9800 ?
C11 C13 . 1.528(2) ?
C11 C12 . 1.540(2) ?
C11 C14 . 1.542(2) ?
C12 H12A . 0.9800 ?
C12 H12B . 0.9800 ?
C12 H12C . 0.9800 ?
C13 H13A . 0.9800 ?
C13 H13B . 0.9800 ?
C13 H13C . 0.9800 ?
C14 H14A . 0.9800 ?
C14 H14B . 0.9800 ?
C14 H14C . 0.9800 ?
C15 H15 . 0.9500 ?
C16 C18 . 1.377(2) ?
C16 C17 . 1.439(2) ?
C18 C19 . 1.439(2) ?
C20 C21 . 1.421(2) ?
C20 H20 . 0.9500 ?
C21 C22 . 1.422(2) ?
C21 C26 . 1.440(2) ?
C22 C23 . 1.369(2) ?
C22 H22 . 0.9500 ?
C23 C24 . 1.412(2) ?
C23 C27 . 1.535(2) ?
C24 C25 . 1.379(2) ?
C24 H24 . 0.9500 ?
C25 C26 . 1.436(2) ?
C25 C31 . 1.538(2) ?
C27 C28 . 1.519(3) ?
C27 C29 . 1.529(2) ?
C27 C30 . 1.546(3) ?
C28 H28A . 0.9800 ?
C28 H28B . 0.9800 ?
C28 H28C . 0.9800 ?
C29 H29A . 0.9800 ?
C29 H29B . 0.9800 ?
C29 H29C . 0.9800 ?
C30 H30A . 0.9800 ?
C30 H30B . 0.9800 ?
C30 H30C . 0.9800 ?
C31 C32 . 1.530(2) ?
C31 C33 . 1.535(2) ?
C31 C34 . 1.540(3) ?
C32 H32A . 0.9800 ?
C32 H32B . 0.9800 ?
C32 H32C . 0.9800 ?
C33 H33A . 0.9800 ?
C33 H33B . 0.9800 ?
C33 H33C . 0.9800 ?
C34 H34A . 0.9800 ?
C34 H34B . 0.9800 ?
C34 H34C . 0.9800 ?
C35 H35A . 0.9800 ?
C35 H35B . 0.9800 ?
C35 H35C . 0.9800 ?
C36 H36A . 0.9800 ?
C36 H36B . 0.9800 ?
C36 H36C . 0.9800 ?
C37 C38 . 1.450(3) ?
C38 H38A . 0.9800 ?
C38 H38B . 0.9800 ?
C38 H38C . 0.9800 ?

loop_
_geom_torsion_atom_site_label_1
_geom_torsion_atom_site_label_2
_geom_torsion_atom_site_label_3
_geom_torsion_atom_site_label_4
_geom_torsion_site_symmetry_1
_geom_torsion_site_symmetry_2
_geom_torsion_site_symmetry_3
_geom_torsion_site_symmetry_4
_geom_torsion
_geom_torsion_publ_flag
O2 Zn O1 C1 . . . . 150.82(15) ?
O3 Zn O1 C1 . . . . -101.74(15) ?
N1 Zn O1 C1 . . . . -0.04(15) ?
N2 Zn O1 C1 . . . . 49.2(2) ?
O1 Zn O2 C26 . . . . 166.41(14) ?
O3 Zn O2 C26 . . . . 54.13(14) ?
N1 Zn O2 C26 . . . . -94.02(16) ?
N2 Zn O2 C26 . . . . -33.31(14) ?
C35 S1 O3 Zn . . . . -60.18(14) ?
C36 S1 O3 Zn . . . . 43.54(14) ?
O2 Zn O3 S1 . . . . 119.64(12) ?
O1 Zn O3 S1 . . . . 16.51(13) ?
N1 Zn O3 S1 . . . . -75.78(12) ?
N2 Zn O3 S1 . . . . -153.85(12) ?
O2 Zn N1 C15 . . . . -108.97(15) ?
O1 Zn N1 C15 . . . . -7.03(13) ?
O3 Zn N1 C15 . . . . 102.59(13) ?
N2 Zn N1 C15 . . . . -171.63(14) ?
O2 Zn N1 C16 . . . . 76.88(14) ?
O1 Zn N1 C16 . . . . 178.82(11) ?
O3 Zn N1 C16 . . . . -71.56(11) ?
N2 Zn N1 C16 . . . . 14.22(10) ?
O2 Zn N2 C20 . . . . 27.25(13) ?
O1 Zn N2 C20 . . . . 130.72(15) ?
O3 Zn N2 C20 . . . . -76.57(13) ?
N1 Zn N2 C20 . . . . -178.78(13) ?
O2 Zn N2 C18 . . . . -168.69(11) ?
O1 Zn N2 C18 . . . . -65.23(19) ?
O3 Zn N2 C18 . . . . 87.48(11) ?
N1 Zn N2 C18 . . . . -14.73(10) ?
Zn O1 C1 C6 . . . . 6.6(2) ?
Zn O1 C1 C2 . . . . -173.09(11) ?
O1 C1 C2 C3 . . . . -174.06(15) ?
C6 C1 C2 C3 . . . . 6.2(2) ?
O1 C1 C2 C7 . . . . 8.2(2) ?
C6 C1 C2 C7 . . . . -171.50(14) ?
C1 C2 C3 C4 . . . . -3.7(2) ?
C7 C2 C3 C4 . . . . 173.99(15) ?
C2 C3 C4 C5 . . . . -0.4(2) ?
C2 C3 C4 C11 . . . . -177.95(15) ?
C3 C4 C5 C6 . . . . 1.7(2) ?
C11 C4 C5 C6 . . . . 179.12(15) ?
C4 C5 C6 C15 . . . . -176.22(15) ?
C4 C5 C6 C1 . . . . 1.1(2) ?
O1 C1 C6 C15 . . . . -7.7(3) ?
C2 C1 C6 C15 . . . . 172.05(15) ?
O1 C1 C6 C5 . . . . 175.20(15) ?
C2 C1 C6 C5 . . . . -5.1(2) ?
C3 C2 C7 C8 . . . . -2.6(2) ?
C1 C2 C7 C8 . . . . 175.02(15) ?
C3 C2 C7 C9 . . . . 116.96(17) ?
C1 C2 C7 C9 . . . . -65.43(19) ?
C3 C2 C7 C10 . . . . -121.71(17) ?
C1 C2 C7 C10 . . . . 55.90(19) ?
C5 C4 C11 C13 . . . . -7.8(2) ?
C3 C4 C11 C13 . . . . 169.57(15) ?
C5 C4 C11 C12 . . . . 112.85(18) ?
C3 C4 C11 C12 . . . . -69.76(19) ?
C5 C4 C11 C14 . . . . -127.48(17) ?
C3 C4 C11 C14 . . . . 49.91(19) ?
C16 N1 C15 C6 . . . . -178.57(15) ?
Zn N1 C15 C6 . . . . 7.9(2) ?
C5 C6 C15 N1 . . . . 177.20(15) ?
C1 C6 C15 N1 . . . . 0.0(3) ?
C15 N1 C16 C18 . . . . 173.74(15) ?
Zn N1 C16 C18 . . . . -11.89(17) ?
C15 N1 C16 C17 . . . . -9.4(2) ?
Zn N1 C16 C17 . . . . 164.96(12) ?
C18 C16 C17 N3 . . . . 142(2) ?
N1 C16 C17 N3 . . . . -34(3) ?
N1 C16 C18 N2 . . . . -1.0(2) ?
C17 C16 C18 N2 . . . . -177.83(14) ?
N1 C16 C18 C19 . . . . 176.23(14) ?
C17 C16 C18 C19 . . . . -0.6(2) ?
C20 N2 C18 C16 . . . . 177.49(14) ?
Zn N2 C18 C16 . . . . 13.30(17) ?
C20 N2 C18 C19 . . . . 0.2(2) ?
Zn N2 C18 C19 . . . . -163.95(12) ?
C16 C18 C19 N4 . . . . -144(2) ?
N2 C18 C19 N4 . . . . 33(2) ?
C18 N2 C20 C21 . . . . -178.19(15) ?
Zn N2 C20 C21 . . . . -15.9(2) ?
N2 C20 C21 C22 . . . . 177.32(15) ?
N2 C20 C21 C26 . . . . -2.7(3) ?
C20 C21 C22 C23 . . . . -178.94(15) ?
C26 C21 C22 C23 . . . . 1.0(2) ?
C21 C22 C23 C24 . . . . -0.9(2) ?
C21 C22 C23 C27 . . . . 176.69(15) ?
C22 C23 C24 C25 . . . . 0.5(2) ?
C27 C23 C24 C25 . . . . -176.99(16) ?
C23 C24 C25 C26 . . . . -0.4(3) ?
C23 C24 C25 C31 . . . . 179.57(15) ?
Zn O2 C26 C25 . . . . -153.79(12) ?
Zn O2 C26 C21 . . . . 26.7(2) ?
C24 C25 C26 O2 . . . . -179.06(15) ?
C31 C25 C26 O2 . . . . 1.0(2) ?
C24 C25 C26 C21 . . . . 0.5(2) ?
C31 C25 C26 C21 . . . . -179.45(14) ?
C20 C21 C26 O2 . . . . -1.3(2) ?
C22 C21 C26 O2 . . . . 178.71(15) ?
C20 C21 C26 C25 . . . . 179.17(15) ?
C22 C21 C26 C25 . . . . -0.8(2) ?
C22 C23 C27 C28 . . . . 50.7(2) ?
C24 C23 C27 C28 . . . . -131.85(18) ?
C22 C23 C27 C29 . . . . 173.39(16) ?
C24 C23 C27 C29 . . . . -9.2(2) ?
C22 C23 C27 C30 . . . . -68.0(2) ?
C24 C23 C27 C30 . . . . 109.38(18) ?
C24 C25 C31 C32 . . . . -1.6(2) ?
C26 C25 C31 C32 . . . . 178.31(16) ?
C24 C25 C31 C33 . . . . 117.58(17) ?
C26 C25 C31 C33 . . . . -62.5(2) ?
C24 C25 C31 C34 . . . . -120.71(17) ?
C26 C25 C31 C34 . . . . 59.2(2) ?
